data_7108992
loop_
_publ_author_name
'Xu-Qiong Xiao'
'Hui Zhao'
'Zheng Xu'
'Guoqiao Lai'
'Xiao-Lin He'
'Zhifang Li'

_publ_section_title
;
 Reduction of the dihalocyclopentasilanes. A quest for a homocyclic
 silylene
;
_journal_name_full Chem.Commun.
_journal_page_first 2706
_journal_paper_doi 10.1039/c3cc00114h
_journal_volume 49
_journal_year 2013
_chemical_formula_moiety 'C16 H48 Br2 Si9'
_chemical_formula_sum 'C16 H48 Br2 Si9'
_chemical_formula_weight 653.17
_chemical_name_systematic
;
?
;
_space_group_IT_number 15
_symmetry_cell_setting monoclinic
_symmetry_space_group_name_Hall '-C 2yc'
_symmetry_space_group_name_H-M 'C 1 2/c 1'
_atom_sites_solution_hydrogens geom
_atom_sites_solution_primary direct
_atom_sites_solution_secondary difmap
_audit_creation_method SHELXL-97
_cell_angle_alpha 90.00
_cell_angle_beta 95.312(3)
_cell_angle_gamma 90.00
_cell_formula_units_Z 4
_cell_length_a 16.3991(19)
_cell_length_b 9.4161(11)
_cell_length_c 22.631(3)
_cell_measurement_reflns_used 8967
_cell_measurement_temperature 296(2)
_cell_measurement_theta_max 26.59
_cell_measurement_theta_min 2.50
_cell_volume 3479.6(7)
_computing_cell_refinement 'Bruker SAINT'
_computing_data_collection 'Bruker APEX2'
_computing_data_reduction 'Bruker SAINT'
_computing_molecular_graphics 'Bruker SHELXTL'
_computing_publication_material 'Bruker SHELXTL'
_computing_structure_refinement 'SHELXL-97 (Sheldrick, 1997)'
_computing_structure_solution 'SHELXS-97 (Sheldrick, 1990)'
_diffrn_ambient_temperature 296(2)
_diffrn_measured_fraction_theta_full 0.999
_diffrn_measured_fraction_theta_max 0.999
_diffrn_measurement_device_type 'Bruker APEX-II CCD'
_diffrn_measurement_method '\f and \w scans'
_diffrn_radiation_monochromator graphite
_diffrn_radiation_source 'fine-focus sealed tube'
_diffrn_radiation_type MoK\a
_diffrn_radiation_wavelength 0.71073
_diffrn_reflns_av_R_equivalents 0.0398
_diffrn_reflns_av_sigmaI/netI 0.0256
_diffrn_reflns_limit_h_max 20
_diffrn_reflns_limit_h_min -19
_diffrn_reflns_limit_k_max 11
_diffrn_reflns_limit_k_min -11
_diffrn_reflns_limit_l_max 27
_diffrn_reflns_limit_l_min -27
_diffrn_reflns_number 25067
_diffrn_reflns_theta_full 26.00
_diffrn_reflns_theta_max 26.00
_diffrn_reflns_theta_min 1.81
_diffrn_standards_number 0
_exptl_absorpt_coefficient_mu 2.644
_exptl_absorpt_correction_T_max 0.7460
_exptl_absorpt_correction_T_min 0.5366
_exptl_absorpt_correction_type multi-scan
_exptl_absorpt_process_details sadabs
_exptl_crystal_colour colorless
_exptl_crystal_density_diffrn 1.247
_exptl_crystal_density_method 'not measured'
_exptl_crystal_description prism
_exptl_crystal_F_000 1360
_exptl_crystal_size_max 0.30
_exptl_crystal_size_mid 0.25
_exptl_crystal_size_min 0.20
_refine_diff_density_max 1.022
_refine_diff_density_min -0.674
_refine_diff_density_rms 0.066
_refine_ls_extinction_method none
_refine_ls_goodness_of_fit_ref 1.016
_refine_ls_hydrogen_treatment constr
_refine_ls_matrix_type full
_refine_ls_number_parameters 131
_refine_ls_number_reflns 3423
_refine_ls_number_restraints 0
_refine_ls_restrained_S_all 1.016
_refine_ls_R_factor_all 0.0502
_refine_ls_R_factor_gt 0.0380
_refine_ls_shift/su_max 0.000
_refine_ls_shift/su_mean 0.000
_refine_ls_structure_factor_coef Fsqd
_refine_ls_weighting_details 'calc w=1/[\s^2^(Fo^2^)+(0.0488P)^2^+6.5990P] where P=(Fo^2^+2Fc^2^)/3'
_refine_ls_weighting_scheme calc
_refine_ls_wR_factor_gt 0.0925
_refine_ls_wR_factor_ref 0.1024
_reflns_number_gt 2831
_reflns_number_total 3423
_reflns_threshold_expression >2sigma(I)
_cod_data_source_file c3cc00114h.txt
_cod_data_source_block f110410b
_cod_original_sg_symbol_H-M C2/c
_cod_database_code 7108992

loop_
_symmetry_equiv_pos_as_xyz
'x, y, z'
'-x, y, -z+1/2'
'x+1/2, y+1/2, z'
'-x+1/2, y+1/2, -z+1/2'
'-x, -y, -z'
'x, -y, z-1/2'
'-x+1/2, -y+1/2, -z'
'x+1/2, -y+1/2, z-1/2'

loop_
_atom_site_label
_atom_site_type_symbol
_atom_site_fract_x
_atom_site_fract_y
_atom_site_fract_z
_atom_site_U_iso_or_equiv
_atom_site_adp_type
_atom_site_occupancy
_atom_site_symmetry_multiplicity
_atom_site_calc_flag
_atom_site_refinement_flags
Br1 Br 0.10754(2) 0.46143(4) 0.254079(16) 0.06685(15) Uani 1 1 d .
Si1 Si 0.0000 0.61240(10) 0.2500 0.0371(2) Uani 1 2 d S
Si2 Si 0.00217(5) 0.74917(8) 0.33712(3) 0.03816(19) Uani 1 1 d .
Si3 Si -0.02005(6) 0.98061(8) 0.29861(4) 0.0493(2) Uani 1 1 d .
Si4 Si 0.13272(6) 0.72965(11) 0.38969(5) 0.0619(3) Uani 1 1 d .
Si5 Si -0.10075(7) 0.67550(11) 0.39643(4) 0.0607(3) Uani 1 1 d .
C1 C 0.2125(2) 0.7885(5) 0.3417(2) 0.0960(15) Uani 1 1 d .
H1A H 0.2655 0.7820 0.3635 0.144 Uiso 1 1 calc R
H1B H 0.2023 0.8851 0.3297 0.144 Uiso 1 1 calc R
H1C H 0.2110 0.7288 0.3072 0.144 Uiso 1 1 calc R
C2 C 0.1553(3) 0.5434(5) 0.4150(2) 0.0860(14) Uani 1 1 d .
H2A H 0.1510 0.4809 0.3813 0.129 Uiso 1 1 calc R
H2B H 0.1167 0.5150 0.4421 0.129 Uiso 1 1 calc R
H2C H 0.2098 0.5387 0.4345 0.129 Uiso 1 1 calc R
C3 C 0.1379(3) 0.8470(6) 0.4572(2) 0.113(2) Uani 1 1 d .
H3A H 0.1003 0.8127 0.4840 0.170 Uiso 1 1 calc R
H3B H 0.1235 0.9424 0.4455 0.170 Uiso 1 1 calc R
H3C H 0.1925 0.8456 0.4766 0.170 Uiso 1 1 calc R
C4 C -0.0837(3) 0.4854(5) 0.41852(19) 0.0844(13) Uani 1 1 d .
H4A H -0.1265 0.4550 0.4418 0.127 Uiso 1 1 calc R
H4B H -0.0318 0.4762 0.4415 0.127 Uiso 1 1 calc R
H4C H -0.0842 0.4275 0.3836 0.127 Uiso 1 1 calc R
C5 C -0.0948(4) 0.7893(6) 0.4648(2) 0.122(2) Uani 1 1 d .
H5A H -0.1062 0.8862 0.4537 0.182 Uiso 1 1 calc R
H5B H -0.0409 0.7828 0.4851 0.182 Uiso 1 1 calc R
H5C H -0.1344 0.7571 0.4905 0.182 Uiso 1 1 calc R
C6 C -0.2062(2) 0.6934(5) 0.3585(2) 0.0936(15) Uani 1 1 d .
H6A H -0.2454 0.6626 0.3848 0.140 Uiso 1 1 calc R
H6B H -0.2111 0.6359 0.3233 0.140 Uiso 1 1 calc R
H6C H -0.2163 0.7910 0.3479 0.140 Uiso 1 1 calc R
C7 C 0.0399(3) 1.1164(4) 0.3463(2) 0.0883(14) Uani 1 1 d .
H7A H 0.0310 1.2091 0.3292 0.133 Uiso 1 1 calc R
H7B H 0.0972 1.0938 0.3484 0.133 Uiso 1 1 calc R
H7C H 0.0220 1.1154 0.3855 0.133 Uiso 1 1 calc R
C8 C -0.1303(3) 1.0306(5) 0.2968(2) 0.0894(14) Uani 1 1 d .
H8A H -0.1453 1.0394 0.3366 0.134 Uiso 1 1 calc R
H8B H -0.1632 0.9585 0.2762 0.134 Uiso 1 1 calc R
H8C H -0.1391 1.1196 0.2765 0.134 Uiso 1 1 calc R

loop_
_atom_site_aniso_label
_atom_site_aniso_U_11
_atom_site_aniso_U_22
_atom_site_aniso_U_33
_atom_site_aniso_U_23
_atom_site_aniso_U_13
_atom_site_aniso_U_12
Br1 0.0850(3) 0.0543(2) 0.0609(2) 0.00075(15) 0.00479(18) 0.03360(18)
Si1 0.0466(6) 0.0259(5) 0.0386(5) 0.000 0.0030(4) 0.000
Si2 0.0416(4) 0.0316(4) 0.0411(4) -0.0032(3) 0.0026(3) 0.0005(3)
Si3 0.0594(5) 0.0298(4) 0.0597(5) -0.0033(4) 0.0114(4) 0.0038(4)
Si4 0.0549(5) 0.0568(6) 0.0698(6) -0.0195(5) -0.0164(5) 0.0099(4)
Si5 0.0724(6) 0.0539(5) 0.0593(6) -0.0081(4) 0.0253(5) -0.0102(5)
C1 0.050(2) 0.080(3) 0.157(5) -0.021(3) 0.007(2) -0.008(2)
C2 0.099(3) 0.080(3) 0.073(3) 0.001(2) -0.024(2) 0.030(2)
C3 0.115(4) 0.112(4) 0.103(4) -0.058(3) -0.049(3) 0.031(3)
C4 0.110(4) 0.074(3) 0.069(3) 0.020(2) 0.009(2) -0.019(3)
C5 0.168(6) 0.113(4) 0.094(3) -0.048(3) 0.067(4) -0.035(4)
C6 0.060(2) 0.078(3) 0.148(4) 0.001(3) 0.036(3) -0.005(2)
C7 0.134(4) 0.042(2) 0.089(3) -0.017(2) 0.007(3) -0.017(2)
C8 0.083(3) 0.077(3) 0.113(4) 0.024(3) 0.037(3) 0.039(2)

loop_
_atom_type_symbol
_atom_type_description
_atom_type_scat_dispersion_real
_atom_type_scat_dispersion_imag
_atom_type_scat_source
C C 0.0033 0.0016 'International Tables Vol C Tables 4.2.6.8 and 6.1.1.4'
H H 0.0000 0.0000 'International Tables Vol C Tables 4.2.6.8 and 6.1.1.4'
Si Si 0.0817 0.0704 'International Tables Vol C Tables 4.2.6.8 and 6.1.1.4'
Br Br -0.2901 2.4595 'International Tables Vol C Tables 4.2.6.8 and 6.1.1.4'

loop_
_geom_angle_atom_site_label_1
_geom_angle_atom_site_label_2
_geom_angle_atom_site_label_3
_geom_angle
_geom_angle_site_symmetry_1
_geom_angle_site_symmetry_3
Br1 Si1 Br1 102.06(5) 2 .
Br1 Si1 Si2 109.25(2) 2 .
Br1 Si1 Si2 111.03(2) . .
Br1 Si1 Si2 111.03(2) 2 2
Br1 Si1 Si2 109.25(2) . 2
Si2 Si1 Si2 113.62(5) . 2
Si1 Si2 Si5 111.11(4) . .
Si1 Si2 Si4 108.83(4) . .
Si5 Si2 Si4 110.76(5) . .
Si1 Si2 Si3 101.88(4) . .
Si5 Si2 Si3 112.80(5) . .
Si4 Si2 Si3 111.09(5) . .
C8 Si3 C7 107.1(2) . .
C8 Si3 Si3 109.46(17) . 2
C7 Si3 Si3 110.98(16) . 2
C8 Si3 Si2 110.93(14) . .
C7 Si3 Si2 111.07(15) . .
Si3 Si3 Si2 107.33(3) 2 .
C1 Si4 C2 109.1(2) . .
C1 Si4 C3 108.5(3) . .
C2 Si4 C3 108.0(2) . .
C1 Si4 Si2 109.71(16) . .
C2 Si4 Si2 111.85(16) . .
C3 Si4 Si2 109.55(16) . .
C6 Si5 C4 108.5(2) . .
C6 Si5 C5 107.6(3) . .
C4 Si5 C5 109.3(3) . .
C6 Si5 Si2 113.18(15) . .
C4 Si5 Si2 109.68(16) . .
C5 Si5 Si2 108.42(18) . .

loop_
_geom_bond_atom_site_label_1
_geom_bond_atom_site_label_2
_geom_bond_distance
_geom_bond_site_symmetry_2
Br1 Si1 2.2604(7) .
Si1 Br1 2.2604(7) 2
Si1 Si2 2.3526(9) .
Si1 Si2 2.3526(9) 2
Si2 Si5 2.3560(12) .
Si2 Si4 2.3581(12) .
Si2 Si3 2.3628(11) .
Si3 C8 1.865(4) .
Si3 C7 1.889(4) .
Si3 Si3 2.3541(18) 2
Si4 C1 1.861(5) .
Si4 C2 1.872(4) .
Si4 C3 1.881(4) .
Si5 C6 1.865(5) .
Si5 C4 1.873(4) .
Si5 C5 1.876(4) .
